data_8101592
loop_
_publ_author_name
'Tinant, Bernard'
'Declercq, Jean-Paul'
'Demaret, Christian'
'Adam, Jean-Michel'
'Ghosez, Leon'

_publ_section_title
;
Crystal structure of (1R,2S,3R,5S)-2-(dimethylphenylsilyl)-6-oxobicyclo
[3.2.0]hept-3-yl acetate, C~17~H~22~O~3~Si
;
_journal_issue 4
_journal_name_full 'Zeitschrift f\"ur Kristallographie - New Crystal Structures'
_journal_page_first 577
_journal_page_last 578
_journal_volume 214
_journal_year 1999
_chemical_formula_sum 'C17 H22 O3 Si'
_chemical_formula_weight 302.44
_space_group_IT_number 19
_symmetry_cell_setting orthorhombic
_symmetry_space_group_name_Hall 'P 2ac 2ab'
_symmetry_space_group_name_H-M 'P 21 21 21'
_cell_angle_alpha 90.00
_cell_angle_beta 90.00
_cell_angle_gamma 90.00
_cell_formula_units_Z 4
_cell_length_a 11.221(1)
_cell_length_b 11.261(1)
_cell_length_c 13.165(2)
_cell_measurement_temperature 293(2)
_cell_volume 1663.5(4)
_diffrn_ambient_temperature 293(2)
_exptl_crystal_density_diffrn 1.208
_refine_ls_R_factor_obs 0.0354
_cod_original_sg_symbol_H-M ' P 21 21 21'
_cod_database_code 8101592

loop_
_symmetry_equiv_pos_as_xyz
'x, y, z'
'-x+1/2, -y, z+1/2'
'x+1/2, -y+1/2, -z'
'-x, y+1/2, -z+1/2'

loop_
_atom_site_aniso_label
_atom_site_aniso_U_11
_atom_site_aniso_U_22
_atom_site_aniso_U_33
_atom_site_aniso_U_23
_atom_site_aniso_U_13
_atom_site_aniso_U_12
C1 0.0639(11) 0.0401(9) 0.0533(10) 0.0016(8) -0.0052(10) 0.0091(9)
C2 0.0590(11) 0.0412(9) 0.0460(9) 0.0041(7) 0.0049(8) -0.0019(8)
C3 0.0567(11) 0.0499(10) 0.0503(10) 0.0053(8) 0.0081(8) 0.0056(8)
C4 0.086(2) 0.0542(12) 0.0502(11) -0.0031(9) 0.0069(11) 0.0134(10)
C5 0.0806(14) 0.0489(10) 0.0478(10) -0.0024(8) -0.0112(11) 0.0056(11)
C6 0.0645(12) 0.0539(12) 0.0764(15) 0.0020(11) -0.0118(11) 0.0002(10)
C7 0.0585(12) 0.0672(13) 0.0674(14) -0.0068(11) 0.0002(11) 0.0003(11)
O8 0.1034(15) 0.0549(10) 0.120(2) 0.0028(10) -0.0120(13) -0.0140(10)
O9 0.0561(7) 0.0491(7) 0.0551(7) 0.0092(6) 0.0023(6) 0.0063(6)
C10 0.0551(11) 0.0513(10) 0.0726(13) 0.0098(10) -0.0097(9) 0.0014(9)
C11 0.085(2) 0.0665(14) 0.083(2) 0.0230(12) -0.0137(14) -0.0086(13)
O12 0.0750(11) 0.0784(12) 0.1111(15) 0.0243(11) 0.0124(11) 0.0272(10)
Si13 0.0589(3) 0.0454(3) 0.0515(3) 0.0021(2) -0.0002(2) -0.0073(2)
C14 0.0626(14) 0.084(2) 0.095(2) 0.006(2) -0.0131(13) -0.0104(13)
C15 0.101(2) 0.0668(14) 0.0520(12) 0.0034(11) 0.0063(12) -0.0106(14)
C16 0.0688(12) 0.0452(10) 0.0572(11) -0.0081(8) -0.0068(9) -0.0067(9)
C17 0.0727(13) 0.0631(13) 0.0723(13) -0.0137(11) -0.0088(12) -0.0024(12)
C18 0.090(2) 0.074(2) 0.095(2) -0.031(2) -0.028(2) 0.0201(14)
C19 0.139(3) 0.0531(13) 0.096(2) -0.0200(15) -0.047(2) 0.023(2)
C20 0.161(3) 0.0527(15) 0.083(2) 0.0068(13) -0.016(2) -0.005(2)
C21 0.110(2) 0.0524(12) 0.075(2) 0.0009(11) 0.0055(15) -0.0059(13)

loop_
_atom_site_label
_atom_site_type_symbol
_atom_site_fract_x
_atom_site_fract_y
_atom_site_fract_z
_atom_site_U_iso_or_equiv
_atom_site_thermal_displace_type
_atom_site_occupancy
_atom_site_calc_flag
_atom_site_refinement_flags
_atom_site_disorder_group
C1 C 0.3276(2) 0.1598(2) 0.7304(2) 0.0525(4) Uani 1 d . .
C2 C 0.1993(2) 0.1460(2) 0.69197(15) 0.0487(4) Uani 1 d . .
C3 C 0.1436(2) 0.2688(2) 0.7026(2) 0.0523(5) Uani 1 d . .
C4 C 0.2006(2) 0.3231(2) 0.7966(2) 0.0636(6) Uani 1 d . .
C5 C 0.3259(2) 0.2722(2) 0.8002(2) 0.0591(5) Uani 1 d . .
C6 C 0.4134(2) 0.3303(2) 0.7280(2) 0.0650(6) Uani 1 d . .
C7 C 0.4203(2) 0.2206(2) 0.6608(2) 0.0644(6) Uani 1 d . .
O8 O 0.4575(2) 0.4260(2) 0.7244(2) 0.0929(6) Uani 1 d . .
O9 O 0.17513(13) 0.33775(12) 0.61252(11) 0.0534(3) Uani 1 d . .
C10 C 0.1078(2) 0.4330(2) 0.5912(2) 0.0597(5) Uani 1 d . .
C11 C 0.1482(3) 0.4920(3) 0.4957(2) 0.0782(7) Uani 1 d . .
H11A H 0.2144(3) 0.4490(3) 0.4678(2) 0.093(2) Uiso 1 calc R .
H11B H 0.1722(3) 0.5720(3) 0.5104(2) 0.093(2) Uiso 1 calc R .
H11C H 0.0840(3) 0.4929(3) 0.4476(2) 0.093(2) Uiso 1 calc R .
O12 O 0.0271(2) 0.4651(2) 0.6439(2) 0.0882(6) Uani 1 d . .
Si13 Si 0.16818(5) 0.06017(5) 0.57140(4) 0.0519(2) Uani 1 d . .
C14 C 0.0019(2) 0.0527(3) 0.5606(3) 0.0804(7) Uani 1 d . .
C15 C 0.2302(3) 0.1234(3) 0.4518(2) 0.0731(7) Uani 1 d . .
C16 C 0.2324(2) -0.0918(2) 0.5943(2) 0.0571(5) Uani 1 d . .
C17 C 0.3302(2) -0.1337(2) 0.5410(2) 0.0694(6) Uani 1 d . .
C18 C 0.3812(3) -0.2426(3) 0.5644(3) 0.0865(9) Uani 1 d . .
C19 C 0.3347(4) -0.3111(2) 0.6412(3) 0.0961(11) Uani 1 d . .
C20 C 0.2401(4) -0.2711(2) 0.6951(3) 0.0988(11) Uani 1 d . .
C21 C 0.1875(3) -0.1626(2) 0.6717(2) 0.0791(7) Uani 1 d . .
H1 H 0.3487(30) 0.0955(30) 0.7584(24) 0.093(2) Uiso 1 d . .
H2 H 0.1553(30) 0.1027(28) 0.7431(24) 0.093(2) Uiso 1 d . .
H3 H 0.0595(31) 0.2704(28) 0.7042(25) 0.093(2) Uiso 1 d . .
H4A H 0.1539(32) 0.3052(27) 0.8513(26) 0.093(2) Uiso 1 d . .
H4B H 0.2042(28) 0.4110(29) 0.7936(25) 0.093(2) Uiso 1 d . .
H5 H 0.3542(29) 0.2604(28) 0.8654(27) 0.093(2) Uiso 1 d . .
H7A H 0.4956(30) 0.1663(29) 0.6628(24) 0.093(2) Uiso 1 d . .
H7B H 0.4010(29) 0.2274(30) 0.5932(27) 0.093(2) Uiso 1 d . .
H14A H -0.0408(28) 0.1425(34) 0.5590(23) 0.093(2) Uiso 1 d . .
H14B H -0.0250(29) 0.0329(29) 0.6306(27) 0.093(2) Uiso 1 d . .
H14C H -0.0190(31) 0.0007(31) 0.4993(28) 0.093(2) Uiso 1 d . .
H15A H 0.3140(33) 0.1172(30) 0.4518(24) 0.093(2) Uiso 1 d . .
H15B H 0.1957(30) 0.0917(27) 0.3926(26) 0.093(2) Uiso 1 d . .
H15C H 0.2092(31) 0.1923(34) 0.4413(26) 0.093(2) Uiso 1 d . .
H17 H 0.3670(30) -0.0915(31) 0.4876(25) 0.093(2) Uiso 1 d . .
H18 H 0.4427(30) -0.2654(33) 0.5299(26) 0.093(2) Uiso 1 d . .
H19 H 0.3705(29) -0.3880(29) 0.6584(25) 0.093(2) Uiso 1 d . .
H20 H 0.1951(29) -0.3214(29) 0.7493(24) 0.093(2) Uiso 1 d . .
H21 H 0.1311(28) -0.1314(32) 0.7105(27) 0.093(2) Uiso 1 d . .

loop_
_geom_bond_atom_site_label_1
_geom_bond_atom_site_label_2
_geom_bond_distance
_geom_bond_site_symmetry_2
_geom_bond_publ_flag
C1 C2 1.534(3) . yes
C1 C7 1.546(3) . yes
C1 C5 1.564(3) . yes
C1 H1 0.85(3) . ?
C2 C3 1.524(3) . yes
C2 Si13 1.891(2) . yes
C2 H2 0.97(3) . ?
C3 O9 1.462(2) . yes
C3 C4 1.521(3) . yes
C3 H3 0.94(3) . ?
C4 C5 1.519(4) . yes
C4 H4A 0.91(4) . ?
C4 H4B 0.99(3) . ?
C5 C6 1.516(3) . yes
C5 H5 0.93(4) . ?
C6 O8 1.187(3) . yes
C6 C7 1.521(3) . yes
C7 H7A 1.04(3) . ?
C7 H7B 0.92(3) . ?
O9 C10 1.341(3) . yes
C10 O12 1.197(3) . yes
C10 C11 1.493(3) . yes
C11 H11A 0.96 . ?
C11 H11B 0.96 . ?
C11 H11C 0.96 . ?
Si13 C15 1.863(3) . yes
Si13 C14 1.873(3) . yes
Si13 C16 1.881(2) . yes
C14 H14A 1.12(4) . ?
C14 H14B 1.00(3) . ?
C14 H14C 1.02(4) . ?
C15 H15A 0.94(4) . ?
C15 H15B 0.94(3) . ?
C15 H15C 0.82(4) . ?
C16 C17 1.386(4) . yes
C16 C21 1.388(3) . yes
C17 C18 1.387(4) . yes
C17 H17 0.94(3) . ?
C18 C19 1.375(5) . yes
C18 H18 0.87(3) . ?
C19 C20 1.353(6) . yes
C19 H19 0.98(3) . ?
C20 C21 1.392(4) . yes
C20 H20 1.04(3) . ?
C21 H21 0.89(3) . ?

loop_
_cod_related_entry_id
_cod_related_entry_database
_cod_related_entry_code
1 ChemSpider 9121823
